data_4507824
loop_
_publ_author_name
'Fan, Liming'
'Zhang, Xiutang'
'Sun, Zhong'
'Zhang, Wei'
'Ding, Yuanshuai'
'Fan, Weiliu'
'Sun, Liming'
'Zhao, Xian'
'Lei, Han'

_publ_section_title
;
 Ancillary Ligands Dependent Structural Diversity of A Series of
 Metal--Organic Frameworks Based on 3,5-Bis(3-carboxyphenyl)pyridine
;
_journal_issue 6
_journal_name_full 'Crystal Growth &amp; Design'
_journal_page_first 2462
_journal_paper_doi 10.1021/cg400172w
_journal_volume 13
_journal_year 2013
_chemical_formula_sum 'C33 H29 Cu N5 O6'
_chemical_formula_weight 655.15
_chemical_name_systematic
; 
 ? 
;
_space_group_IT_number 14
_symmetry_cell_setting monoclinic
_symmetry_space_group_name_Hall '-P 2ybc'
_symmetry_space_group_name_H-M 'P 1 21/c 1'
_atom_sites_solution_hydrogens geom
_atom_sites_solution_primary direct
_atom_sites_solution_secondary difmap
_audit_creation_method SHELXL-97
_cell_angle_alpha 90.00
_cell_angle_beta 96.617(4)
_cell_angle_gamma 90.00
_cell_formula_units_Z 4
_cell_length_a 10.990(3)
_cell_length_b 16.233(4)
_cell_length_c 18.276(4)
_cell_measurement_reflns_used 3113
_cell_measurement_temperature 296(2)
_cell_measurement_theta_max 22.55
_cell_measurement_theta_min 2.25
_cell_volume 3238.7(14)
_computing_cell_refinement 'Bruker SMART'
_computing_data_collection 'Bruker SMART'
_computing_data_reduction 'Bruker SAINT'
_computing_molecular_graphics 'Bruker SHELXTL'
_computing_publication_material 'Bruker SHELXTL'
_computing_structure_refinement 'SHELXL-97 (Sheldrick, 1997)'
_computing_structure_solution 'SHELXS-97 (Sheldrick, 1990)'
_diffrn_ambient_temperature 296(2)
_diffrn_measured_fraction_theta_full 0.999
_diffrn_measured_fraction_theta_max 0.999
_diffrn_measurement_device_type 'Bruker APEXII CCD'
_diffrn_measurement_method '\f and \w scans'
_diffrn_radiation_monochromator graphite
_diffrn_radiation_source 'fine-focus sealed tube'
_diffrn_radiation_type MoK\a
_diffrn_radiation_wavelength 0.71073
_diffrn_reflns_av_R_equivalents 0.0624
_diffrn_reflns_av_sigmaI/netI 0.0773
_diffrn_reflns_limit_h_max 12
_diffrn_reflns_limit_h_min -13
_diffrn_reflns_limit_k_max 18
_diffrn_reflns_limit_k_min -19
_diffrn_reflns_limit_l_max 12
_diffrn_reflns_limit_l_min -21
_diffrn_reflns_number 16523
_diffrn_reflns_theta_full 25.00
_diffrn_reflns_theta_max 25.00
_diffrn_reflns_theta_min 1.68
_diffrn_standards_number 0
_exptl_absorpt_coefficient_mu 0.725
_exptl_absorpt_correction_T_max 0.9180
_exptl_absorpt_correction_T_min 0.7409
_exptl_absorpt_correction_type multi-scan
_exptl_absorpt_process_details '(SADABS; Bruker, 2001)'
_exptl_crystal_colour blue
_exptl_crystal_density_diffrn 1.344
_exptl_crystal_density_method 'not measured'
_exptl_crystal_description block
_exptl_crystal_F_000 1356
_exptl_crystal_size_max 0.44
_exptl_crystal_size_mid 0.18
_exptl_crystal_size_min 0.12
_refine_diff_density_max 1.490
_refine_diff_density_min -1.113
_refine_diff_density_rms 0.128
_refine_ls_extinction_method none
_refine_ls_goodness_of_fit_ref 0.996
_refine_ls_hydrogen_treatment mixed
_refine_ls_matrix_type full
_refine_ls_number_parameters 418
_refine_ls_number_reflns 5694
_refine_ls_number_restraints 6
_refine_ls_restrained_S_all 1.000
_refine_ls_R_factor_all 0.1124
_refine_ls_R_factor_gt 0.0783
_refine_ls_shift/su_max 0.001
_refine_ls_shift/su_mean 0.000
_refine_ls_structure_factor_coef Fsqd
_refine_ls_weighting_details 'calc w=1/[\s^2^(Fo^2^)+(0.2200P)^2^+3.2147P] where P=(Fo^2^+2Fc^2^)/3'
_refine_ls_weighting_scheme calc
_refine_ls_wR_factor_gt 0.2563
_refine_ls_wR_factor_ref 0.3027
_reflns_number_gt 3882
_reflns_number_total 5694
_reflns_threshold_expression >2sigma(I)
_cod_data_source_file cg400172w_si_006.cif
_cod_data_source_block z
_cod_depositor_comments
;
The following automatic conversions were performed:

'_symmetry_cell_setting' value 'Monoclinic' changed to 'monoclinic'
according to /home/saulius/struct/CIF-dictionaries/cif_core.dic
dictionary named 'cif_core.dic' version 2.3.1 from 2005-06-27.

Automatic conversion script
Id: cif_fix_values 1891 2012-01-12 08:04:46Z andrius 
;
_cod_original_cell_volume 3238.7(13)
_cod_original_sg_symbol_H-M P2(1)/c
_cod_database_code 4507824

loop_
_symmetry_equiv_pos_as_xyz
'x, y, z'
'-x, y+1/2, -z+1/2'
'-x, -y, -z'
'x, -y-1/2, z-1/2'

loop_
_atom_site_label
_atom_site_type_symbol
_atom_site_fract_x
_atom_site_fract_y
_atom_site_fract_z
_atom_site_U_iso_or_equiv
_atom_site_adp_type
_atom_site_occupancy
_atom_site_symmetry_multiplicity
_atom_site_calc_flag
_atom_site_refinement_flags
C1 C 0.7173(5) 0.9685(4) 0.0617(3) 0.0373(14) Uani 1 1 d .
H1 H 0.7797 0.9606 0.0321 0.045 Uiso 1 1 calc R
C2 C 0.6566(5) 1.0438(4) 0.0578(3) 0.0325(13) Uani 1 1 d .
C3 C 0.5652(5) 1.0540(4) 0.1026(3) 0.0341(13) Uani 1 1 d .
H3 H 0.5239 1.1040 0.1027 0.041 Uiso 1 1 calc R
C4 C 0.5339(5) 0.9897(4) 0.1480(3) 0.0343(13) Uani 1 1 d .
C5 C 0.6001(5) 0.9170(4) 0.1482(3) 0.0334(13) Uani 1 1 d .
H5 H 0.5810 0.8741 0.1787 0.040 Uiso 1 1 calc R
C6 C 0.4352(5) 1.0019(4) 0.1962(3) 0.0348(14) Uani 1 1 d .
C7 C 0.3482(6) 0.9399(4) 0.2027(4) 0.0420(15) Uani 1 1 d .
H7 H 0.3541 0.8900 0.1784 0.050 Uiso 1 1 calc R
C8 C 0.2538(6) 0.9528(4) 0.2450(4) 0.0511(18) Uani 1 1 d .
H8 H 0.1962 0.9116 0.2492 0.061 Uiso 1 1 calc R
C9 C 0.2450(6) 1.0266(4) 0.2810(4) 0.0434(16) Uani 1 1 d .
H9 H 0.1807 1.0351 0.3091 0.052 Uiso 1 1 calc R
C10 C 0.3309(6) 1.0889(4) 0.2761(3) 0.0363(14) Uani 1 1 d .
C11 C 0.4257(6) 1.0746(4) 0.2338(3) 0.0376(14) Uani 1 1 d .
H11 H 0.4844 1.1153 0.2307 0.045 Uiso 1 1 calc R
C12 C 0.6891(5) 1.1111(4) 0.0072(3) 0.0343(13) Uani 1 1 d .
C13 C 0.6024(5) 1.1668(4) -0.0217(3) 0.0360(14) Uani 1 1 d .
H13 H 0.5224 1.1623 -0.0102 0.043 Uiso 1 1 calc R
C14 C 0.6325(6) 1.2300(5) -0.0681(4) 0.0474(17) Uani 1 1 d .
H14 H 0.5732 1.2674 -0.0872 0.057 Uiso 1 1 calc R
C15 C 0.7507(6) 1.2365(4) -0.0854(4) 0.0453(16) Uani 1 1 d .
H15 H 0.7718 1.2791 -0.1155 0.054 Uiso 1 1 calc R
C16 C 0.8384(5) 1.1796(4) -0.0579(4) 0.0411(15) Uani 1 1 d .
C17 C 0.8081(5) 1.1169(4) -0.0120(3) 0.0406(15) Uani 1 1 d .
H17 H 0.8670 1.0786 0.0061 0.049 Uiso 1 1 calc R
C18 C 0.9703(8) 1.1852(8) -0.0752(4) 0.074(3) Uani 1 1 d .
C19 C 0.3224(6) 1.1717(4) 0.3133(3) 0.0380(14) Uani 1 1 d .
C20 C 0.6693(7) 0.7037(4) -0.0123(4) 0.0505(18) Uani 1 1 d .
H20 H 0.6390 0.6664 0.0198 0.061 Uiso 1 1 calc R
C21 C 0.7087(7) 0.7640(6) -0.1134(4) 0.062(2) Uani 1 1 d .
H21 H 0.7106 0.7770 -0.1628 0.074 Uiso 1 1 calc R
C22 C 0.7666(7) 0.8041(5) -0.0553(4) 0.0520(18) Uani 1 1 d .
H22 H 0.8166 0.8500 -0.0579 0.062 Uiso 1 1 calc R
C23 C 0.5643(8) 0.6409(7) -0.1277(5) 0.080(3) Uani 1 1 d .
H23A H 0.5770 0.5864 -0.1063 0.095 Uiso 1 1 calc R
H23B H 0.5840 0.6386 -0.1780 0.095 Uiso 1 1 calc R
C24 C 0.4332(8) 0.6651(6) -0.1275(5) 0.069(2) Uani 1 1 d .
C25 C 0.3820(8) 0.7267(6) -0.1725(5) 0.067(2) Uani 1 1 d .
H25 H 0.4285 0.7530 -0.2049 0.081 Uiso 1 1 calc R
C26 C 0.2631(8) 0.7493(6) -0.1699(5) 0.070(2) Uani 1 1 d .
H26 H 0.2293 0.7905 -0.2013 0.083 Uiso 1 1 calc R
C27 C 0.1915(7) 0.7126(6) -0.1218(5) 0.064(2) Uani 1 1 d .
C28 C 0.2423(8) 0.6494(8) -0.0771(5) 0.083(3) Uani 1 1 d .
H28 H 0.1954 0.6225 -0.0453 0.099 Uiso 1 1 calc R
C29 C 0.3622(8) 0.6270(7) -0.0800(5) 0.078(3) Uani 1 1 d .
H29 H 0.3961 0.5852 -0.0494 0.093 Uiso 1 1 calc R
C30 C 0.0595(8) 0.7382(8) -0.1190(5) 0.084(3) Uani 1 1 d .
H30A H 0.0343 0.7233 -0.0716 0.101 Uiso 1 1 calc R
H30B H 0.0524 0.7975 -0.1245 0.101 Uiso 1 1 calc R
C31 C -0.0653(6) 0.7317(5) -0.2424(4) 0.0528(18) Uani 1 1 d .
H31 H -0.0515 0.7862 -0.2549 0.063 Uiso 1 1 calc R
C32 C -0.0608(8) 0.6205(7) -0.1795(5) 0.080(3) Uani 1 1 d .
H32 H -0.0453 0.5822 -0.1417 0.096 Uiso 1 1 calc R
C33 C -0.1280(8) 0.6077(5) -0.2462(5) 0.065(2) Uani 1 1 d .
H33 H -0.1656 0.5584 -0.2619 0.079 Uiso 1 1 calc R
Cu1 Cu 0.80027(6) 0.79607(4) 0.11221(4) 0.0353(3) Uani 1 1 d .
N1 N 0.6907(4) 0.9065(3) 0.1060(3) 0.0365(12) Uani 1 1 d .
N2 N 0.7405(5) 0.7667(3) 0.0092(3) 0.0403(12) Uani 1 1 d .
N3 N 0.6458(6) 0.6997(4) -0.0857(4) 0.0543(16) Uani 1 1 d .
N4 N -0.0222(6) 0.6969(5) -0.1789(4) 0.0612(19) Uani 1 1 d .
N5 N -0.1310(5) 0.6781(4) -0.2856(3) 0.0440(13) Uani 1 1 d .
O1 O 1.0353(5) 1.1243(6) -0.0712(3) 0.090(2) Uani 1 1 d .
O2 O 1.0063(6) 1.2530(6) -0.0945(4) 0.104(3) Uani 1 1 d .
O3 O 0.3914(5) 1.2274(3) 0.2997(3) 0.0615(15) Uani 1 1 d .
O4 O 0.2394(5) 1.1785(3) 0.3563(3) 0.0534(13) Uani 1 1 d .
O1W O 0.0445(11) 0.0341(9) 0.1201(8) 0.180(5) Uani 1 1 d D
H1W H -0.002(4) 0.054(7) 0.148(4) 0.080 Uiso 1 1 d D
H2W H 0.010(4) 0.004(2) 0.0882(18) 0.000 Uiso 1 1 d D
O2W O 0.097(2) 0.4277(17) 0.9567(19) 1.36(10) Uani 1 1 d D
H4W H 0.163(3) 0.401(2) 0.9691(18) 0.000 Uiso 1 1 d D
H3W H 0.091(3) 0.446(2) 0.9164(16) 0.000 Uiso 1 1 d D

loop_
_atom_site_aniso_label
_atom_site_aniso_U_11
_atom_site_aniso_U_22
_atom_site_aniso_U_33
_atom_site_aniso_U_23
_atom_site_aniso_U_13
_atom_site_aniso_U_12
C1 0.024(3) 0.047(4) 0.043(3) 0.003(3) 0.013(3) 0.008(3)
C2 0.026(3) 0.038(3) 0.034(3) -0.002(3) 0.005(2) 0.003(2)
C3 0.025(3) 0.040(3) 0.038(3) 0.002(3) 0.009(2) 0.004(2)
C4 0.030(3) 0.042(3) 0.031(3) -0.003(3) 0.008(2) 0.004(3)
C5 0.028(3) 0.034(3) 0.039(3) 0.000(3) 0.009(2) 0.001(2)
C6 0.031(3) 0.040(3) 0.035(3) 0.004(3) 0.012(3) 0.004(3)
C7 0.046(4) 0.034(3) 0.049(4) -0.006(3) 0.018(3) 0.003(3)
C8 0.046(4) 0.041(4) 0.071(5) 0.006(3) 0.027(4) -0.004(3)
C9 0.036(3) 0.050(4) 0.048(4) 0.005(3) 0.022(3) 0.005(3)
C10 0.034(3) 0.043(3) 0.032(3) -0.003(3) 0.007(3) 0.009(3)
C11 0.032(3) 0.041(3) 0.042(3) -0.003(3) 0.014(3) 0.001(3)
C12 0.026(3) 0.045(3) 0.033(3) -0.006(3) 0.009(2) 0.003(3)
C13 0.024(3) 0.043(3) 0.042(3) 0.002(3) 0.008(2) 0.006(3)
C14 0.039(4) 0.051(4) 0.053(4) 0.006(3) 0.007(3) 0.011(3)
C15 0.047(4) 0.047(4) 0.045(4) 0.007(3) 0.014(3) -0.008(3)
C16 0.022(3) 0.063(4) 0.039(4) -0.001(3) 0.008(3) -0.005(3)
C17 0.024(3) 0.059(4) 0.039(3) 0.003(3) 0.005(3) 0.007(3)
C18 0.039(5) 0.144(9) 0.040(4) -0.005(5) 0.012(4) -0.037(6)
C19 0.031(3) 0.044(4) 0.039(3) -0.006(3) 0.005(3) 0.006(3)
C20 0.039(4) 0.060(5) 0.054(4) -0.003(3) 0.010(3) -0.003(3)
C21 0.059(5) 0.087(6) 0.040(4) 0.002(4) 0.006(4) 0.009(4)
C22 0.053(4) 0.063(5) 0.041(4) 0.005(3) 0.011(3) 0.003(3)
C23 0.053(5) 0.106(7) 0.078(6) -0.040(6) 0.002(4) -0.006(5)
C24 0.046(5) 0.097(7) 0.063(5) -0.029(5) -0.003(4) -0.013(5)
C25 0.054(5) 0.073(5) 0.076(6) -0.014(5) 0.008(4) -0.018(4)
C26 0.057(5) 0.078(6) 0.071(6) -0.017(5) -0.003(4) -0.011(4)
C27 0.043(4) 0.097(7) 0.050(5) -0.032(4) -0.005(4) -0.008(4)
C28 0.051(5) 0.150(10) 0.046(5) -0.011(6) 0.000(4) -0.012(6)
C29 0.065(6) 0.115(8) 0.051(5) -0.009(5) -0.007(4) -0.008(5)
C30 0.056(5) 0.143(9) 0.051(5) -0.033(6) -0.004(4) -0.005(6)
C31 0.040(4) 0.066(4) 0.052(4) -0.015(4) 0.004(3) -0.008(3)
C32 0.059(5) 0.120(9) 0.058(5) 0.022(6) -0.011(4) -0.018(5)
C33 0.063(5) 0.064(5) 0.064(5) 0.009(4) -0.017(4) -0.020(4)
Cu1 0.0311(5) 0.0375(5) 0.0375(5) 0.0054(3) 0.0058(3) 0.0016(3)
N1 0.032(3) 0.040(3) 0.038(3) 0.003(2) 0.007(2) 0.009(2)
N2 0.034(3) 0.040(3) 0.047(3) 0.002(3) 0.006(2) 0.003(2)
N3 0.039(3) 0.074(4) 0.050(4) -0.017(3) 0.004(3) -0.003(3)
N4 0.039(4) 0.097(6) 0.046(4) -0.014(4) -0.001(3) -0.010(3)
N5 0.030(3) 0.058(3) 0.044(3) -0.006(3) 0.004(2) -0.003(2)
O1 0.027(3) 0.177(7) 0.067(4) 0.002(4) 0.012(3) 0.025(4)
O2 0.067(4) 0.179(8) 0.073(4) -0.011(5) 0.032(3) -0.067(5)
O3 0.047(3) 0.061(3) 0.079(4) -0.037(3) 0.020(3) -0.007(3)
O4 0.065(3) 0.050(3) 0.051(3) -0.002(2) 0.031(3) 0.016(2)
O1W 0.162(10) 0.157(12) 0.201(14) 0.034(10) -0.063(9) -0.004(10)
O2W 2.00(18) 0.48(4) 2.00(17) 0.91(8) 2.00(17) 0.78(8)

loop_
_atom_type_symbol
_atom_type_description
_atom_type_scat_dispersion_real
_atom_type_scat_dispersion_imag
_atom_type_scat_source
C C 0.0033 0.0016 'International Tables Vol C Tables 4.2.6.8 and 6.1.1.4'
H H 0.0000 0.0000 'International Tables Vol C Tables 4.2.6.8 and 6.1.1.4'
N N 0.0061 0.0033 'International Tables Vol C Tables 4.2.6.8 and 6.1.1.4'
O O 0.0106 0.0060 'International Tables Vol C Tables 4.2.6.8 and 6.1.1.4'
Cu Cu 0.3201 1.2651 'International Tables Vol C Tables 4.2.6.8 and 6.1.1.4'

loop_
_geom_angle_atom_site_label_1
_geom_angle_atom_site_label_2
_geom_angle_atom_site_label_3
_geom_angle
_geom_angle_site_symmetry_1
_geom_angle_site_symmetry_3
N1 C1 C2 123.5(5) . .
N1 C1 H1 118.3 . .
C2 C1 H1 118.2 . .
C3 C2 C1 117.0(6) . .
C3 C2 C12 121.4(5) . .
C1 C2 C12 121.6(5) . .
C2 C3 C4 120.5(5) . .
C2 C3 H3 119.7 . .
C4 C3 H3 119.8 . .
C5 C4 C3 118.2(5) . .
C5 C4 C6 122.0(5) . .
C3 C4 C6 119.8(5) . .
N1 C5 C4 122.1(6) . .
N1 C5 H5 119.0 . .
C4 C5 H5 119.0 . .
C11 C6 C7 118.8(5) . .
C11 C6 C4 120.8(5) . .
C7 C6 C4 120.4(5) . .
C8 C7 C6 120.2(6) . .
C8 C7 H7 120.0 . .
C6 C7 H7 119.8 . .
C7 C8 C9 119.9(6) . .
C7 C8 H8 119.9 . .
C9 C8 H8 120.2 . .
C8 C9 C10 121.0(6) . .
C8 C9 H9 119.5 . .
C10 C9 H9 119.5 . .
C11 C10 C9 118.2(6) . .
C11 C10 C19 119.2(6) . .
C9 C10 C19 122.5(5) . .
C6 C11 C10 121.8(6) . .
C6 C11 H11 119.0 . .
C10 C11 H11 119.3 . .
C13 C12 C17 119.2(6) . .
C13 C12 C2 120.8(5) . .
C17 C12 C2 120.1(5) . .
C14 C13 C12 121.0(6) . .
C14 C13 H13 119.5 . .
C12 C13 H13 119.5 . .
C15 C14 C13 119.5(6) . .
C15 C14 H14 120.1 . .
C13 C14 H14 120.4 . .
C14 C15 C16 120.0(6) . .
C14 C15 H15 120.0 . .
C16 C15 H15 119.9 . .
C15 C16 C17 120.3(6) . .
C15 C16 C18 121.6(7) . .
C17 C16 C18 118.2(7) . .
C16 C17 C12 120.0(6) . .
C16 C17 H17 120.0 . .
C12 C17 H17 120.0 . .
O1 C18 O2 122.5(8) . .
O1 C18 C16 120.3(9) . .
O2 C18 C16 117.2(10) . .
O3 C19 O4 124.4(6) . .
O3 C19 C10 119.6(6) . .
O4 C19 C10 116.0(6) . .
N2 C20 N3 112.0(7) . .
N2 C20 H20 124.0 . .
N3 C20 H20 124.0 . .
C22 C21 N3 106.7(7) . .
C22 C21 H21 126.7 . .
N3 C21 H21 126.6 . .
C21 C22 N2 109.6(7) . .
C21 C22 H22 125.3 . .
N2 C22 H22 125.2 . .
N3 C23 C24 111.0(7) . .
N3 C23 H23A 109.3 . .
C24 C23 H23A 109.2 . .
N3 C23 H23B 109.6 . .
C24 C23 H23B 109.6 . .
H23A C23 H23B 108.1 . .
C25 C24 C29 118.7(9) . .
C25 C24 C23 121.3(9) . .
C29 C24 C23 120.0(10) . .
C24 C25 C26 120.2(9) . .
C24 C25 H25 120.0 . .
C26 C25 H25 119.8 . .
C25 C26 C27 121.6(10) . .
C25 C26 H26 119.3 . .
C27 C26 H26 119.1 . .
C26 C27 C28 118.3(8) . .
C26 C27 C30 121.4(9) . .
C28 C27 C30 120.3(9) . .
C29 C28 C27 119.7(9) . .
C29 C28 H28 120.1 . .
C27 C28 H28 120.2 . .
C24 C29 C28 121.4(10) . .
C24 C29 H29 119.3 . .
C28 C29 H29 119.3 . .
N4 C30 C27 110.5(7) . .
N4 C30 H30A 109.7 . .
C27 C30 H30A 109.7 . .
N4 C30 H30B 109.4 . .
C27 C30 H30B 109.4 . .
H30A C30 H30B 108.1 . .
N5 C31 N4 110.8(7) . .
N5 C31 H31 124.6 . .
N4 C31 H31 124.6 . .
C33 C32 N4 107.0(8) . .
C33 C32 H32 126.5 . .
N4 C32 H32 126.5 . .
C32 C33 N5 108.9(8) . .
C32 C33 H33 125.6 . .
N5 C33 H33 125.5 . .
N5 Cu1 N2 176.6(2) 4_676 .
N5 Cu1 O4 90.2(2) 4_676 2_645
N2 Cu1 O4 89.1(2) . 2_645
N5 Cu1 N1 91.3(2) 4_676 .
N2 Cu1 N1 91.6(2) . .
O4 Cu1 N1 130.7(2) 2_645 .
N5 Cu1 O2 87.1(2) 4_676 3_775
N2 Cu1 O2 89.6(2) . 3_775
O4 Cu1 O2 87.0(3) 2_645 3_775
N1 Cu1 O2 142.3(3) . 3_775
N5 Cu1 O1 87.8(2) 4_676 3_775
N2 Cu1 O1 90.7(2) . 3_775
O4 Cu1 O1 140.9(2) 2_645 3_775
N1 Cu1 O1 88.4(2) . 3_775
O2 Cu1 O1 53.9(3) 3_775 3_775
C1 N1 C5 118.7(5) . .
C1 N1 Cu1 119.6(4) . .
C5 N1 Cu1 121.5(4) . .
C20 N2 C22 105.1(6) . .
C20 N2 Cu1 126.2(5) . .
C22 N2 Cu1 128.7(5) . .
C20 N3 C21 106.6(6) . .
C20 N3 C23 126.3(7) . .
C21 N3 C23 127.0(7) . .
C31 N4 C32 108.3(7) . .
C31 N4 C30 125.1(8) . .
C32 N4 C30 126.7(8) . .
C31 N5 C33 105.1(6) . .
C31 N5 Cu1 122.9(5) . 4_475
C33 N5 Cu1 131.8(5) . 4_475
C18 O1 Cu1 90.1(6) . 3_775
C18 O2 Cu1 93.6(7) . 3_775
C19 O4 Cu1 116.3(4) . 2_655
H1W O1W H2W 113.9(3) . .

loop_
_geom_bond_atom_site_label_1
_geom_bond_atom_site_label_2
_geom_bond_distance
_geom_bond_site_symmetry_2
C1 N1 1.345(8) .
C1 C2 1.391(8) .
C1 H1 0.9300 .
C2 C3 1.376(8) .
C2 C12 1.500(8) .
C3 C4 1.401(8) .
C3 H3 0.9300 .
C4 C5 1.387(8) .
C4 C6 1.488(8) .
C5 N1 1.338(8) .
C5 H5 0.9300 .
C6 C11 1.375(9) .
C6 C7 1.402(9) .
C7 C8 1.379(9) .
C7 H7 0.9300 .
C8 C9 1.376(10) .
C8 H8 0.9300 .
C9 C10 1.393(9) .
C9 H9 0.9300 .
C10 C11 1.386(8) .
C10 C19 1.515(9) .
C11 H11 0.9300 .
C12 C13 1.375(8) .
C12 C17 1.395(8) .
C13 C14 1.395(9) .
C13 H13 0.9300 .
C14 C15 1.375(9) .
C14 H14 0.9300 .
C15 C16 1.387(10) .
C15 H15 0.9300 .
C16 C17 1.384(9) .
C16 C18 1.522(10) .
C17 H17 0.9300 .
C18 O1 1.216(13) .
C18 O2 1.234(13) .
C19 O3 1.223(8) .
C19 O4 1.277(8) .
C20 N2 1.320(9) .
C20 N3 1.338(10) .
C20 H20 0.9300 .
C21 C22 1.342(11) .
C21 N3 1.380(11) .
C21 H21 0.9300 .
C22 N2 1.386(9) .
C22 H22 0.9300 .
C23 N3 1.465(10) .
C23 C24 1.494(12) .
C23 H23A 0.9700 .
C23 H23B 0.9700 .
C24 C25 1.373(14) .
C24 C29 1.379(13) .
C25 C26 1.364(12) .
C25 H25 0.9300 .
C26 C27 1.380(12) .
C26 H26 0.9300 .
C27 C28 1.387(14) .
C27 C30 1.516(12) .
C28 C29 1.374(13) .
C28 H28 0.9300 .
C29 H29 0.9300 .
C30 N4 1.492(10) .
C30 H30A 0.9700 .
C30 H30B 0.9700 .
C31 N5 1.330(9) .
C31 N4 1.327(10) .
C31 H31 0.9300 .
C32 C33 1.366(11) .
C32 N4 1.311(12) .
C32 H32 0.9300 .
C33 N5 1.349(10) .
C33 H33 0.9300 .
Cu1 N5 1.978(6) 4_676
Cu1 N2 1.980(6) .
Cu1 O4 2.054(5) 2_645
Cu1 N1 2.156(5) .
Cu1 O2 2.328(8) 3_775
Cu1 O1 2.410(7) 3_775
N5 Cu1 1.978(6) 4_475
O1 Cu1 2.410(7) 3_775
O2 Cu1 2.328(8) 3_775
O4 Cu1 2.054(5) 2_655
O1W H1W 0.821(6) .
O1W H2W 0.8214(15) .
O2W H3W 0.788(10) .
